data_4108360
loop_
_publ_author_name
'Yasuhide Inokuma'
'Shanmugam Easwaramoorthi'
'Zin Seok Yoon'
'Dongho Kim'
'Atsuhiro Osuka'

_publ_section_title
;
 meso-(4-(N,N-Dialkylamino)phenyl)-Substituted Subporphyrins: Remarkably
 Perturbed Absorption Spectra and Enhanced Fluorescence by Intramolecular
 Charge Transfer Interactions
;
_journal_name_full 'Journal of the American Chemical Society'
_journal_page_first 12234
_journal_page_last 12235
_journal_paper_doi 10.1021/ja804846v
_journal_volume 130
_journal_year 2008
_chemical_formula_moiety 'C77 H65 B N6 O, 2.35(C H2 Cl2)'
_chemical_formula_sum 'C79.35 H69.7 B Cl4.7 N6 O'
_chemical_formula_weight 1300.74
_chemical_name_systematic
; 
 ? 
;
_space_group_IT_number 61
_symmetry_cell_setting orthorhombic
_symmetry_Int_Tables_number 61
_symmetry_space_group_name_Hall '-P 2ac 2ab'
_symmetry_space_group_name_H-M 'P b c a'
_atom_sites_solution_hydrogens geom
_atom_sites_solution_primary direct
_atom_sites_solution_secondary difmap
_audit_creation_method SHELXL-97
_cell_angle_alpha 90.00
_cell_angle_beta 90.00
_cell_angle_gamma 90.00
_cell_formula_units_Z 8
_cell_length_a 15.615(3)
_cell_length_b 29.921(4)
_cell_length_c 29.357(4)
_cell_measurement_reflns_used 71819
_cell_measurement_temperature 123(2)
_cell_measurement_theta_max 27.6
_cell_measurement_theta_min 3.0
_cell_volume 13716(4)
_computing_structure_refinement 'SHELXL-97 (Sheldrick, 1997)'
_computing_structure_solution 'SHELXS-97 (Sheldrick, 1990)'
_diffrn_ambient_temperature 123(2)
_diffrn_detector_area_resol_mean 10.00
_diffrn_measured_fraction_theta_full 0.991
_diffrn_measured_fraction_theta_max 0.991
_diffrn_measurement_device_type 'Rigaku RAXIS-RAPID'
_diffrn_measurement_method \w
_diffrn_radiation_monochromator graphite
_diffrn_radiation_source 'fine-focus sealed tube'
_diffrn_radiation_type MoK\a
_diffrn_radiation_wavelength 0.71075
_diffrn_reflns_av_R_equivalents 0.0737
_diffrn_reflns_av_sigmaI/netI 0.0459
_diffrn_reflns_limit_h_max 20
_diffrn_reflns_limit_h_min -19
_diffrn_reflns_limit_k_max 38
_diffrn_reflns_limit_k_min -38
_diffrn_reflns_limit_l_max 38
_diffrn_reflns_limit_l_min -38
_diffrn_reflns_number 121399
_diffrn_reflns_theta_full 27.48
_diffrn_reflns_theta_max 27.48
_diffrn_reflns_theta_min 3.02
_exptl_absorpt_coefficient_mu 0.251
_exptl_absorpt_correction_T_max 0.9286
_exptl_absorpt_correction_T_min 0.8641
_exptl_absorpt_correction_type none
_exptl_crystal_colour red
_exptl_crystal_density_diffrn 1.260
_exptl_crystal_description prism
_exptl_crystal_F_000 5446
_exptl_crystal_size_max 0.60
_exptl_crystal_size_mid 0.40
_exptl_crystal_size_min 0.30
_refine_diff_density_max 1.043
_refine_diff_density_min -0.906
_refine_diff_density_rms 0.073
_refine_ls_extinction_method none
_refine_ls_goodness_of_fit_ref 1.049
_refine_ls_hydrogen_treatment constr
_refine_ls_matrix_type full
_refine_ls_number_parameters 848
_refine_ls_number_reflns 15579
_refine_ls_number_restraints 6
_refine_ls_restrained_S_all 1.050
_refine_ls_R_factor_all 0.1076
_refine_ls_R_factor_gt 0.0722
_refine_ls_shift/su_max 0.001
_refine_ls_shift/su_mean 0.000
_refine_ls_structure_factor_coef Fsqd
_refine_ls_weighting_details 'calc w=1/[\s^2^(Fo^2^)+(0.1386P)^2^+5.2539P] where P=(Fo^2^+2Fc^2^)/3'
_refine_ls_weighting_scheme calc
_refine_ls_wR_factor_gt 0.2107
_refine_ls_wR_factor_ref 0.2411
_reflns_number_gt 10072
_reflns_number_total 15579
_reflns_threshold_expression >2sigma(I)
_cod_data_source_file ja804846v_si_003.cif
_cod_data_source_block s-3nbn2
_cod_original_formula_sum 'C79.35 H69.70 B Cl4.70 N6 O'
_cod_database_code 4108360

loop_
_symmetry_equiv_pos_as_xyz
'x, y, z'
'-x+1/2, -y, z+1/2'
'x+1/2, -y+1/2, -z'
'-x, y+1/2, -z+1/2'
'-x, -y, -z'
'x-1/2, y, -z-1/2'
'-x-1/2, y-1/2, z'
'x, -y-1/2, z-1/2'

loop_
_atom_site_label
_atom_site_type_symbol
_atom_site_fract_x
_atom_site_fract_y
_atom_site_fract_z
_atom_site_U_iso_or_equiv
_atom_site_adp_type
_atom_site_occupancy
_atom_site_symmetry_multiplicity
_atom_site_calc_flag
_atom_site_refinement_flags
C1 C 0.07570(17) 0.55422(9) 0.87732(8) 0.0336(5) Uani 1 1 d .
C2 C -0.00027(17) 0.52788(9) 0.87219(9) 0.0363(6) Uani 1 1 d .
H1 H -0.0472 0.5272 0.8928 0.044 Uiso 1 1 calc R
C3 C 0.00622(17) 0.50386(9) 0.83249(9) 0.0355(6) Uani 1 1 d .
H2 H -0.0357 0.4840 0.8207 0.043 Uiso 1 1 calc R
C4 C 0.08721(17) 0.51389(9) 0.81201(8) 0.0322(5) Uani 1 1 d .
C5 C 0.13809(16) 0.49442(8) 0.77716(8) 0.0311(5) Uani 1 1 d .
C6 C 0.22628(17) 0.50601(8) 0.77508(8) 0.0325(5) Uani 1 1 d .
C7 C 0.30123(17) 0.48326(9) 0.75861(9) 0.0354(6) Uani 1 1 d .
H3 H 0.3018 0.4583 0.7386 0.042 Uiso 1 1 calc R
C8 C 0.37190(18) 0.50384(9) 0.77689(8) 0.0359(6) Uani 1 1 d .
H4 H 0.4299 0.4956 0.7718 0.043 Uiso 1 1 calc R
C9 C 0.34288(17) 0.53981(8) 0.80492(8) 0.0325(5) Uani 1 1 d .
C10 C 0.38309(17) 0.56510(9) 0.83998(8) 0.0341(5) Uani 1 1 d .
C11 C 0.33026(17) 0.58461(9) 0.87386(9) 0.0342(5) Uani 1 1 d .
C12 C 0.34380(18) 0.60024(9) 0.91947(9) 0.0384(6) Uani 1 1 d .
H5 H 0.3977 0.6070 0.9328 0.046 Uiso 1 1 calc R
C13 C 0.26640(18) 0.60369(9) 0.94041(9) 0.0371(6) Uani 1 1 d .
H6 H 0.2572 0.6127 0.9711 0.045 Uiso 1 1 calc R
C14 C 0.20125(17) 0.59154(9) 0.90860(8) 0.0344(5) Uani 1 1 d .
C15 C 0.11317(17) 0.58000(9) 0.91290(8) 0.0332(5) Uani 1 1 d .
N1 N 0.12284(13) 0.54631(7) 0.83872(7) 0.0308(4) Uani 1 1 d .
N2 N 0.25635(14) 0.54101(7) 0.80038(7) 0.0311(4) Uani 1 1 d .
N3 N 0.24355(14) 0.58327(7) 0.86869(7) 0.0321(5) Uani 1 1 d .
B1 B 0.19910(19) 0.57338(10) 0.82447(9) 0.0320(6) Uani 1 1 d .
C16 C 0.10502(17) 0.45929(8) 0.74671(8) 0.0330(5) Uani 1 1 d .
C17 C 0.05528(17) 0.42344(9) 0.76166(8) 0.0339(5) Uani 1 1 d .
H7 H 0.0416 0.4211 0.7931 0.041 Uiso 1 1 calc R
C18 C 0.02544(18) 0.39126(9) 0.73198(9) 0.0374(6) Uani 1 1 d .
H8 H -0.0085 0.3674 0.7434 0.045 Uiso 1 1 calc R
C19 C 0.04430(18) 0.39311(9) 0.68537(9) 0.0383(6) Uani 1 1 d .
C20 C 0.09469(19) 0.42896(9) 0.67017(9) 0.0403(6) Uani 1 1 d .
H9 H 0.1093 0.4310 0.6388 0.048 Uiso 1 1 calc R
C21 C 0.12328(18) 0.46111(9) 0.69998(9) 0.0360(6) Uani 1 1 d .
H10 H 0.1564 0.4853 0.6886 0.043 Uiso 1 1 calc R
N4 N 0.01462(17) 0.36091(8) 0.65565(8) 0.0452(6) Uani 1 1 d .
C22 C -0.0287(2) 0.32132(10) 0.67103(11) 0.0459(7) Uani 1 1 d .
H49 H -0.0027 0.3118 0.7002 0.055 Uiso 1 1 calc R
H50 H -0.0186 0.2972 0.6486 0.055 Uiso 1 1 calc R
C23 C -0.12388(19) 0.32614(10) 0.67791(9) 0.0413(6) Uani 1 1 d .
C24 C -0.1639(2) 0.36786(10) 0.68315(10) 0.0448(7) Uani 1 1 d .
H11 H -0.1313 0.3944 0.6795 0.054 Uiso 1 1 calc R
C25 C -0.2497(2) 0.37070(11) 0.69358(11) 0.0504(7) Uani 1 1 d .
H12 H -0.2757 0.3991 0.6978 0.060 Uiso 1 1 calc R
C26 C -0.2981(2) 0.33231(12) 0.69787(10) 0.0519(8) Uani 1 1 d .
H13 H -0.3570 0.3343 0.7058 0.062 Uiso 1 1 calc R
C27 C -0.2615(2) 0.29131(12) 0.69074(11) 0.0529(8) Uani 1 1 d .
H14 H -0.2954 0.2650 0.6925 0.063 Uiso 1 1 calc R
C28 C -0.1747(2) 0.28813(10) 0.68089(11) 0.0484(7) Uani 1 1 d .
H15 H -0.1498 0.2596 0.6761 0.058 Uiso 1 1 calc R
C29 C 0.0161(2) 0.36742(11) 0.60682(10) 0.0483(7) Uani 1 1 d .
H51 H 0.0177 0.3999 0.6005 0.058 Uiso 1 1 calc R
H52 H -0.0379 0.3556 0.5939 0.058 Uiso 1 1 calc R
C30 C 0.0903(2) 0.34551(10) 0.58270(10) 0.0458(7) Uani 1 1 d .
C31 C 0.0832(2) 0.33581(11) 0.53659(10) 0.0523(8) Uani 1 1 d .
H16 H 0.0316 0.3427 0.5209 0.063 Uiso 1 1 calc R
C32 C 0.1505(3) 0.31619(12) 0.51314(12) 0.0602(9) Uani 1 1 d .
H17 H 0.1446 0.3092 0.4817 0.072 Uiso 1 1 calc R
C33 C 0.2254(3) 0.30691(11) 0.53545(12) 0.0595(9) Uani 1 1 d .
H18 H 0.2716 0.2936 0.5194 0.071 Uiso 1 1 calc R
C34 C 0.2342(2) 0.31674(11) 0.58103(12) 0.0543(8) Uani 1 1 d .
H19 H 0.2866 0.3106 0.5962 0.065 Uiso 1 1 calc R
C35 C 0.1662(2) 0.33570(10) 0.60471(11) 0.0492(7) Uani 1 1 d .
H20 H 0.1720 0.3420 0.6363 0.059 Uiso 1 1 calc R
C36 C 0.47702(17) 0.56687(9) 0.84299(8) 0.0344(5) Uani 1 1 d .
C37 C 0.52640(17) 0.57791(9) 0.80467(8) 0.0348(5) Uani 1 1 d .
H21 H 0.4984 0.5823 0.7763 0.042 Uiso 1 1 calc R
C38 C 0.61428(17) 0.58258(9) 0.80670(9) 0.0361(6) Uani 1 1 d .
H22 H 0.6453 0.5904 0.7800 0.043 Uiso 1 1 calc R
C39 C 0.65821(17) 0.57591(9) 0.84793(9) 0.0352(5) Uani 1 1 d .
C40 C 0.60952(18) 0.56373(9) 0.88621(9) 0.0379(6) Uani 1 1 d .
H23 H 0.6374 0.5584 0.9145 0.045 Uiso 1 1 calc R
C41 C 0.52169(17) 0.55932(9) 0.88329(9) 0.0363(6) Uani 1 1 d .
H24 H 0.4906 0.5508 0.9097 0.044 Uiso 1 1 calc R
N5 N 0.74597(15) 0.58030(8) 0.85058(8) 0.0429(6) Uani 1 1 d .
C42 C 0.78780(19) 0.57645(10) 0.89458(10) 0.0448(7) Uani 1 1 d .
H53 H 0.7575 0.5956 0.9168 0.054 Uiso 1 1 calc R
H54 H 0.8473 0.5876 0.8919 0.054 Uiso 1 1 calc R
C43 C 0.78960(17) 0.52897(10) 0.91240(9) 0.0404(6) Uani 1 1 d .
C44 C 0.78749(19) 0.49251(11) 0.88319(10) 0.0444(7) Uani 1 1 d .
H25 H 0.7858 0.4973 0.8512 0.053 Uiso 1 1 calc R
C45 C 0.7878(2) 0.44993(12) 0.89976(12) 0.0539(8) Uani 1 1 d .
H26 H 0.7855 0.4255 0.8792 0.065 Uiso 1 1 calc R
C46 C 0.7916(3) 0.44190(13) 0.94575(12) 0.0612(9) Uani 1 1 d .
H27 H 0.7925 0.4121 0.9570 0.073 Uiso 1 1 calc R
C47 C 0.7938(3) 0.47750(14) 0.97528(12) 0.0631(9) Uani 1 1 d .
H28 H 0.7959 0.4723 1.0072 0.076 Uiso 1 1 calc R
C48 C 0.7931(2) 0.52107(12) 0.95879(11) 0.0517(8) Uani 1 1 d .
H29 H 0.7951 0.5455 0.9794 0.062 Uiso 1 1 calc R
C49 C 0.79726(18) 0.59515(10) 0.81201(10) 0.0417(6) Uani 1 1 d .
H55 H 0.7718 0.5829 0.7838 0.050 Uiso 1 1 calc R
H56 H 0.8555 0.5824 0.8150 0.050 Uiso 1 1 calc R
C50 C 0.80494(19) 0.64542(10) 0.80702(10) 0.0429(6) Uani 1 1 d .
C51 C 0.7634(2) 0.67488(11) 0.83624(12) 0.0511(7) Uani 1 1 d .
H30 H 0.7281 0.6635 0.8599 0.061 Uiso 1 1 calc R
C52 C 0.7727(3) 0.72043(12) 0.83134(13) 0.0614(9) Uani 1 1 d .
H31 H 0.7437 0.7402 0.8514 0.074 Uiso 1 1 calc R
C53 C 0.8240(3) 0.73730(13) 0.79733(16) 0.0699(11) Uani 1 1 d .
H32 H 0.8306 0.7687 0.7941 0.084 Uiso 1 1 calc R
C54 C 0.8656(3) 0.70877(14) 0.76805(15) 0.0706(11) Uani 1 1 d .
H33 H 0.9015 0.7205 0.7448 0.085 Uiso 1 1 calc R
C55 C 0.8555(2) 0.66274(12) 0.77230(12) 0.0562(8) Uani 1 1 d .
H34 H 0.8830 0.6432 0.7515 0.067 Uiso 1 1 calc R
C56 C 0.06755(17) 0.59059(9) 0.95543(8) 0.0348(6) Uani 1 1 d .
C57 C 0.07958(18) 0.63148(10) 0.97739(9) 0.0379(6) Uani 1 1 d .
H35 H 0.1168 0.6529 0.9641 0.045 Uiso 1 1 calc R
C58 C 0.03910(19) 0.64168(10) 1.01786(9) 0.0411(6) Uani 1 1 d .
H36 H 0.0504 0.6695 1.0322 0.049 Uiso 1 1 calc R
C59 C -0.01821(19) 0.61177(10) 1.03819(9) 0.0415(6) Uani 1 1 d .
C60 C -0.03007(19) 0.57038(10) 1.01663(9) 0.0411(6) Uani 1 1 d .
H37 H -0.0676 0.5490 1.0298 0.049 Uiso 1 1 calc R
C61 C 0.01175(18) 0.56016(10) 0.97666(8) 0.0371(6) Uani 1 1 d .
H38 H 0.0026 0.5318 0.9630 0.045 Uiso 1 1 calc R
N6 N -0.06228(17) 0.62158(9) 1.07780(8) 0.0476(6) Uani 1 1 d .
C62 C -0.0562(2) 0.66462(11) 1.09980(10) 0.0519(8) Uani 1 1 d .
H57 H -0.1120 0.6716 1.1140 0.062 Uiso 1 1 calc R
H58 H -0.0450 0.6876 1.0763 0.062 Uiso 1 1 calc R
C63 C 0.0134(2) 0.66768(11) 1.13612(9) 0.0489(7) Uani 1 1 d .
C64 C 0.0719(2) 0.63412(13) 1.14339(11) 0.0564(8) Uani 1 1 d .
H39 H 0.0697 0.6076 1.1256 0.068 Uiso 1 1 calc R
C65 C 0.1349(3) 0.63894(16) 1.17701(11) 0.0675(10) Uani 1 1 d .
H40 H 0.1751 0.6157 1.1820 0.081 Uiso 1 1 calc R
C66 C 0.1385(3) 0.67738(16) 1.20285(12) 0.0690(11) Uani 1 1 d .
H41 H 0.1820 0.6810 1.2252 0.083 Uiso 1 1 calc R
C67 C 0.0796(3) 0.70999(15) 1.19613(13) 0.0724(12) Uani 1 1 d .
H42 H 0.0815 0.7363 1.2142 0.087 Uiso 1 1 calc R
C68 C 0.0171(3) 0.70526(12) 1.16348(12) 0.0640(10) Uani 1 1 d .
H43 H -0.0243 0.7282 1.1596 0.077 Uiso 1 1 calc R
C69 C -0.1123(2) 0.58725(12) 1.10087(10) 0.0518(8) Uani 1 1 d .
H59 H -0.1182 0.5958 1.1333 0.062 Uiso 1 1 calc R
H60 H -0.0798 0.5589 1.0998 0.062 Uiso 1 1 calc R
C70 C -0.2001(2) 0.57897(11) 1.08186(11) 0.0499(7) Uani 1 1 d .
C71 C -0.2457(3) 0.54124(13) 1.09600(15) 0.0696(11) Uani 1 1 d .
H44 H -0.2206 0.5210 1.1170 0.084 Uiso 1 1 calc R
C72 C -0.3273(3) 0.53334(15) 1.0795(2) 0.0890(15) Uani 1 1 d .
H45 H -0.3583 0.5081 1.0900 0.107 Uiso 1 1 calc R
C73 C -0.3644(3) 0.56152(15) 1.04799(18) 0.0814(13) Uani 1 1 d .
H46 H -0.4195 0.5552 1.0359 0.098 Uiso 1 1 calc R
C74 C -0.3206(3) 0.59878(14) 1.03448(15) 0.0687(10) Uani 1 1 d .
H47 H -0.3463 0.6189 1.0135 0.082 Uiso 1 1 calc R
C75 C -0.2383(2) 0.60761(11) 1.05108(11) 0.0523(8) Uani 1 1 d .
H48 H -0.2086 0.6335 1.0411 0.063 Uiso 1 1 calc R
O1 O 0.18205(12) 0.61085(6) 0.79550(6) 0.0360(4) Uani 1 1 d .
C76 C 0.1240(2) 0.64392(11) 0.80991(10) 0.0489(7) Uani 1 1 d .
H61 H 0.1466 0.6589 0.8375 0.059 Uiso 1 1 calc R
H62 H 0.0686 0.6298 0.8179 0.059 Uiso 1 1 calc R
C77 C 0.1101(2) 0.67778(11) 0.77322(11) 0.0537(8) Uani 1 1 d .
H63 H 0.1647 0.6923 0.7658 0.080 Uiso 1 1 calc R
H64 H 0.0691 0.7003 0.7838 0.080 Uiso 1 1 calc R
H65 H 0.0875 0.6630 0.7460 0.080 Uiso 1 1 calc R
C78 C 0.0802(3) 0.21677(14) 0.56980(14) 0.0518(10) Uani 0.75 1 d PD
H66 H 0.1091 0.2433 0.5829 0.062 Uiso 0.75 1 calc PR
H67 H 0.0386 0.2275 0.5468 0.062 Uiso 0.75 1 calc PR
Cl1 Cl 0.02497(8) 0.18936(4) 0.61268(4) 0.0590(3) Uani 0.75 1 d PD
Cl2 Cl 0.15621(9) 0.18348(4) 0.54288(4) 0.0588(3) Uani 0.75 1 d PD
C79 C 0.4610(3) 0.18101(16) 0.62920(16) 0.0664(12) Uani 0.80 1 d PD
H68 H 0.4458 0.1490 0.6322 0.080 Uiso 0.80 1 calc PR
H69 H 0.4267 0.1978 0.6519 0.080 Uiso 0.80 1 calc PR
Cl3 Cl 0.4320(2) 0.19872(8) 0.57574(6) 0.1535(11) Uani 0.80 1 d PD
Cl4 Cl 0.56779(12) 0.18727(6) 0.64242(12) 0.1584(12) Uani 0.80 1 d PD
C80 C 0.7777(3) 0.27142(14) 0.56675(14) 0.0575(11) Uani 0.80 1 d PD
H70 H 0.7321 0.2773 0.5441 0.069 Uiso 0.80 1 calc PR
H71 H 0.7725 0.2939 0.5913 0.069 Uiso 0.80 1 calc PR
Cl5 Cl 0.76359(10) 0.21814(4) 0.58958(4) 0.0706(4) Uani 0.80 1 d PD
Cl6 Cl 0.87669(10) 0.27695(5) 0.54080(5) 0.0810(4) Uani 0.80 1 d PD

loop_
_atom_site_aniso_label
_atom_site_aniso_U_11
_atom_site_aniso_U_22
_atom_site_aniso_U_33
_atom_site_aniso_U_23
_atom_site_aniso_U_13
_atom_site_aniso_U_12
C1 0.0223(13) 0.0454(14) 0.0331(12) -0.0024(10) 0.0029(9) 0.0039(10)
C2 0.0189(13) 0.0538(15) 0.0361(13) -0.0004(11) 0.0013(10) 0.0022(10)
C3 0.0200(13) 0.0493(14) 0.0370(12) -0.0030(11) -0.0021(10) -0.0012(10)
C4 0.0226(13) 0.0432(13) 0.0308(11) 0.0000(10) -0.0016(9) -0.0003(10)
C5 0.0221(13) 0.0402(13) 0.0311(11) 0.0001(10) 0.0001(9) -0.0007(9)
C6 0.0250(14) 0.0405(13) 0.0320(12) 0.0007(10) 0.0028(10) -0.0023(10)
C7 0.0263(14) 0.0440(14) 0.0358(13) -0.0032(11) 0.0055(10) 0.0001(10)
C8 0.0252(14) 0.0468(14) 0.0358(12) -0.0023(11) 0.0062(10) 0.0003(10)
C9 0.0215(13) 0.0428(13) 0.0330(12) 0.0004(10) 0.0042(9) -0.0017(10)
C10 0.0237(14) 0.0455(14) 0.0329(12) -0.0003(11) 0.0019(10) -0.0032(10)
C11 0.0242(14) 0.0420(13) 0.0366(13) -0.0010(11) -0.0003(10) -0.0022(10)
C12 0.0277(15) 0.0517(15) 0.0360(13) -0.0045(11) -0.0017(10) -0.0029(11)
C13 0.0296(15) 0.0499(15) 0.0318(12) -0.0060(11) -0.0012(10) -0.0001(11)
C14 0.0269(14) 0.0452(14) 0.0311(12) -0.0030(11) 0.0013(10) 0.0019(10)
C15 0.0245(14) 0.0446(13) 0.0306(11) -0.0019(10) 0.0000(10) 0.0035(10)
N1 0.0205(11) 0.0423(11) 0.0296(10) -0.0033(8) 0.0016(8) 0.0010(8)
N2 0.0215(11) 0.0418(11) 0.0299(10) -0.0024(8) 0.0011(8) -0.0014(8)
N3 0.0213(11) 0.0439(11) 0.0311(10) -0.0024(9) 0.0005(8) -0.0005(8)
B1 0.0226(15) 0.0417(15) 0.0316(13) -0.0045(11) 0.0012(11) -0.0001(11)
C16 0.0219(13) 0.0429(13) 0.0342(12) -0.0009(10) 0.0004(10) 0.0001(10)
C17 0.0240(14) 0.0449(14) 0.0330(12) 0.0009(10) 0.0008(10) -0.0010(10)
C18 0.0263(14) 0.0440(14) 0.0420(14) 0.0017(11) -0.0005(11) -0.0041(10)
C19 0.0275(15) 0.0458(14) 0.0417(13) -0.0076(12) -0.0020(11) 0.0007(11)
C20 0.0362(16) 0.0509(15) 0.0337(13) -0.0032(11) 0.0045(11) -0.0006(12)
C21 0.0297(15) 0.0422(13) 0.0363(13) -0.0027(11) 0.0034(10) -0.0017(10)
N4 0.0395(15) 0.0540(14) 0.0422(12) -0.0133(11) 0.0023(10) -0.0080(11)
C22 0.0364(17) 0.0456(15) 0.0555(17) -0.0119(13) -0.0024(13) 0.0015(12)
C23 0.0356(16) 0.0500(15) 0.0382(13) -0.0054(12) -0.0057(11) -0.0026(12)
C24 0.0360(17) 0.0486(15) 0.0497(16) -0.0050(13) -0.0063(12) -0.0032(12)
C25 0.0367(18) 0.0621(19) 0.0523(17) -0.0099(14) -0.0110(13) 0.0077(14)
C26 0.0320(18) 0.078(2) 0.0460(16) -0.0020(15) -0.0060(13) -0.0031(15)
C27 0.045(2) 0.064(2) 0.0495(17) 0.0043(15) -0.0044(14) -0.0140(15)
C28 0.047(2) 0.0485(16) 0.0500(16) -0.0008(13) -0.0056(14) -0.0048(13)
C29 0.0418(19) 0.0573(18) 0.0460(15) -0.0129(13) -0.0082(13) -0.0004(13)
C30 0.0470(19) 0.0447(15) 0.0456(15) -0.0045(12) 0.0044(13) -0.0046(13)
C31 0.061(2) 0.0557(18) 0.0406(15) -0.0006(13) -0.0002(14) -0.0032(15)
C32 0.075(3) 0.0604(19) 0.0453(16) -0.0006(15) 0.0166(17) -0.0074(18)
C33 0.064(3) 0.0524(18) 0.062(2) -0.0002(16) 0.0276(18) -0.0036(16)
C34 0.047(2) 0.0536(17) 0.0627(19) 0.0010(15) 0.0065(15) -0.0008(14)
C35 0.049(2) 0.0517(17) 0.0467(16) -0.0071(13) 0.0036(14) -0.0024(14)
C36 0.0237(14) 0.0435(13) 0.0360(12) -0.0017(11) 0.0019(10) -0.0021(10)
C37 0.0251(14) 0.0473(14) 0.0321(12) 0.0004(10) 0.0006(10) -0.0010(10)
C38 0.0259(14) 0.0459(14) 0.0367(13) 0.0026(11) 0.0048(10) -0.0021(10)
C39 0.0222(13) 0.0418(13) 0.0417(13) -0.0004(11) 0.0021(10) -0.0010(10)
C40 0.0249(14) 0.0523(15) 0.0364(13) 0.0010(12) -0.0024(10) 0.0003(11)
C41 0.0251(14) 0.0505(15) 0.0334(12) 0.0032(11) 0.0046(10) -0.0025(11)
N5 0.0237(13) 0.0587(14) 0.0463(13) 0.0039(11) 0.0006(10) -0.0036(10)
C42 0.0252(15) 0.0580(17) 0.0514(16) -0.0048(13) -0.0047(12) -0.0034(12)
C43 0.0186(14) 0.0589(17) 0.0437(14) -0.0004(13) -0.0044(10) 0.0011(11)
C44 0.0268(16) 0.0634(18) 0.0428(14) -0.0024(13) -0.0053(11) -0.0022(12)
C45 0.0374(19) 0.0596(19) 0.065(2) -0.0041(16) -0.0080(15) 0.0045(14)
C46 0.059(2) 0.064(2) 0.060(2) 0.0118(17) -0.0019(17) 0.0134(17)
C47 0.053(2) 0.087(3) 0.0498(18) 0.0142(18) -0.0061(15) 0.0147(18)
C48 0.0353(18) 0.072(2) 0.0480(16) -0.0101(15) -0.0057(13) 0.0099(14)
C49 0.0231(15) 0.0513(15) 0.0508(15) -0.0011(13) 0.0076(11) -0.0015(11)
C50 0.0264(15) 0.0539(16) 0.0485(15) 0.0030(13) -0.0032(11) -0.0011(11)
C51 0.0386(19) 0.0590(18) 0.0558(18) -0.0032(15) -0.0036(14) 0.0003(14)
C52 0.056(2) 0.058(2) 0.070(2) -0.0070(17) -0.0136(18) 0.0046(16)
C53 0.057(3) 0.055(2) 0.098(3) 0.010(2) -0.018(2) -0.0021(17)
C54 0.050(2) 0.071(2) 0.091(3) 0.028(2) 0.001(2) -0.0011(18)
C55 0.040(2) 0.063(2) 0.065(2) 0.0123(16) 0.0069(15) 0.0051(15)
C56 0.0227(14) 0.0499(14) 0.0319(12) -0.0022(11) -0.0003(9) 0.0042(10)
C57 0.0252(14) 0.0515(15) 0.0368(13) -0.0024(12) -0.0004(10) 0.0031(11)
C58 0.0312(16) 0.0546(16) 0.0374(13) -0.0093(12) -0.0024(11) 0.0041(12)
C59 0.0302(16) 0.0632(17) 0.0311(12) -0.0037(12) -0.0004(10) 0.0079(12)
C60 0.0289(15) 0.0581(17) 0.0362(13) 0.0026(12) 0.0028(11) 0.0015(12)
C61 0.0286(15) 0.0496(15) 0.0331(12) -0.0026(11) -0.0001(10) 0.0051(11)
N6 0.0393(15) 0.0700(16) 0.0337(11) -0.0082(11) 0.0054(10) 0.0017(12)
C62 0.047(2) 0.067(2) 0.0412(15) -0.0071(14) 0.0079(13) 0.0089(15)
C63 0.047(2) 0.0654(19) 0.0343(14) -0.0023(13) 0.0092(13) -0.0074(15)
C64 0.045(2) 0.080(2) 0.0438(16) -0.0037(16) -0.0002(14) -0.0005(16)
C65 0.055(2) 0.103(3) 0.0439(17) 0.0066(19) 0.0013(15) -0.001(2)
C66 0.058(3) 0.106(3) 0.0429(17) 0.0007(19) 0.0020(16) -0.031(2)
C67 0.089(3) 0.072(2) 0.057(2) -0.0098(18) -0.002(2) -0.029(2)
C68 0.071(3) 0.061(2) 0.061(2) -0.0035(17) 0.0077(18) -0.0121(18)
C69 0.054(2) 0.067(2) 0.0347(14) 0.0009(13) 0.0092(13) 0.0098(15)
C70 0.046(2) 0.0558(17) 0.0477(16) -0.0028(14) 0.0174(14) 0.0057(14)
C71 0.073(3) 0.057(2) 0.079(3) 0.0049(18) 0.016(2) 0.0036(18)
C72 0.063(3) 0.068(3) 0.136(4) 0.001(3) 0.027(3) -0.017(2)
C73 0.044(2) 0.076(3) 0.125(4) -0.017(3) 0.007(2) -0.0022(19)
C74 0.041(2) 0.075(2) 0.089(3) -0.002(2) 0.0051(18) 0.0147(17)
C75 0.043(2) 0.0529(17) 0.0608(19) 0.0007(15) 0.0101(15) 0.0053(14)
O1 0.0297(10) 0.0420(9) 0.0364(9) -0.0038(8) 0.0000(7) 0.0032(7)
C76 0.047(2) 0.0536(17) 0.0457(15) -0.0031(13) 0.0014(13) 0.0105(13)
C77 0.055(2) 0.0492(16) 0.0567(18) -0.0001(14) -0.0011(15) 0.0052(14)
C78 0.049(3) 0.051(2) 0.055(2) 0.0044(19) 0.0077(19) 0.0000(18)
Cl1 0.0475(7) 0.0826(8) 0.0470(5) 0.0041(5) -0.0001(4) -0.0192(5)
Cl2 0.0657(8) 0.0586(6) 0.0521(6) -0.0005(5) 0.0077(5) 0.0107(5)
C79 0.070(3) 0.056(2) 0.073(3) -0.007(2) 0.003(2) -0.011(2)
Cl3 0.262(4) 0.1327(16) 0.0658(9) 0.0136(10) 0.0116(14) -0.0176(18)
Cl4 0.0578(11) 0.0808(10) 0.336(4) -0.0785(16) 0.0017(15) 0.0061(8)
C80 0.061(3) 0.065(3) 0.046(2) -0.0020(19) -0.0085(19) 0.004(2)
Cl5 0.0948(10) 0.0637(6) 0.0534(6) -0.0035(5) -0.0055(6) -0.0199(6)
Cl6 0.0684(9) 0.0781(8) 0.0964(9) -0.0048(7) 0.0148(7) -0.0107(6)

loop_
_atom_type_symbol
_atom_type_description
_atom_type_scat_dispersion_real
_atom_type_scat_dispersion_imag
_atom_type_scat_source
C C 0.0033 0.0016 'International Tables Vol C Tables 4.2.6.8 and 6.1.1.4'
H H 0.0000 0.0000 'International Tables Vol C Tables 4.2.6.8 and 6.1.1.4'
N N 0.0061 0.0033 'International Tables Vol C Tables 4.2.6.8 and 6.1.1.4'
B B 0.0013 0.0007 'International Tables Vol C Tables 4.2.6.8 and 6.1.1.4'
O O 0.0106 0.0060 'International Tables Vol C Tables 4.2.6.8 and 6.1.1.4'
Cl Cl 0.1484 0.1585 'International Tables Vol C Tables 4.2.6.8 and 6.1.1.4'

loop_
_geom_angle_atom_site_label_1
_geom_angle_atom_site_label_2
_geom_angle_atom_site_label_3
_geom_angle
N1 C1 C15 118.6(2)
N1 C1 C2 105.2(2)
C15 C1 C2 135.7(2)
C3 C2 C1 108.4(2)
C3 C2 H1 125.8
C1 C2 H1 125.8
C2 C3 C4 108.2(2)
C2 C3 H2 125.9
C4 C3 H2 125.9
N1 C4 C5 118.5(2)
N1 C4 C3 105.5(2)
C5 C4 C3 135.3(2)
C4 C5 C6 118.2(2)
C4 C5 C16 122.2(2)
C6 C5 C16 119.2(2)
N2 C6 C5 119.8(2)
N2 C6 C7 105.4(2)
C5 C6 C7 133.4(2)
C8 C7 C6 108.1(2)
C8 C7 H3 126.0
C6 C7 H3 126.0
C7 C8 C9 107.9(2)
C7 C8 H4 126.0
C9 C8 H4 126.0
N2 C9 C10 119.7(2)
N2 C9 C8 106.2(2)
C10 C9 C8 132.6(3)
C11 C10 C9 118.0(2)
C11 C10 C36 121.6(2)
C9 C10 C36 120.2(2)
N3 C11 C10 119.2(2)
N3 C11 C12 105.1(2)
C10 C11 C12 134.7(3)
C13 C12 C11 108.4(2)
C13 C12 H5 125.8
C11 C12 H5 125.8
C12 C13 C14 108.6(2)
C12 C13 H6 125.7
C14 C13 H6 125.7
N3 C14 C15 119.9(2)
N3 C14 C13 105.2(2)
C15 C14 C13 133.8(2)
C14 C15 C1 117.6(2)
C14 C15 C56 119.4(2)
C1 C15 C56 122.7(2)
C4 N1 C1 112.2(2)
C4 N1 B1 123.2(2)
C1 N1 B1 124.3(2)
C9 N2 C6 112.0(2)
C9 N2 B1 124.4(2)
C6 N2 B1 123.2(2)
C11 N3 C14 112.3(2)
C11 N3 B1 124.1(2)
C14 N3 B1 123.6(2)
O1 B1 N2 109.7(2)
O1 B1 N1 116.2(2)
N2 B1 N1 104.9(2)
O1 B1 N3 116.4(2)
N2 B1 N3 105.1(2)
N1 B1 N3 103.4(2)
C17 C16 C21 116.8(2)
C17 C16 C5 123.6(2)
C21 C16 C5 119.6(2)
C18 C17 C16 121.7(2)
C18 C17 H7 119.1
C16 C17 H7 119.1
C17 C18 C19 121.2(3)
C17 C18 H8 119.4
C19 C18 H8 119.4
N4 C19 C18 121.3(3)
N4 C19 C20 121.4(2)
C18 C19 C20 117.3(2)
C21 C20 C19 121.0(2)
C21 C20 H9 119.5
C19 C20 H9 119.5
C20 C21 C16 122.0(3)
C20 C21 H10 119.0
C16 C21 H10 119.0
C19 N4 C22 122.3(2)
C19 N4 C29 121.8(3)
C22 N4 C29 115.5(2)
N4 C22 C23 115.3(3)
N4 C22 H49 108.4
C23 C22 H49 108.4
N4 C22 H50 108.4
C23 C22 H50 108.4
H49 C22 H50 107.5
C28 C23 C24 117.8(3)
C28 C23 C22 119.6(3)
C24 C23 C22 122.6(3)
C25 C24 C23 120.8(3)
C25 C24 H11 119.6
C23 C24 H11 119.6
C24 C25 C26 120.1(3)
C24 C25 H12 119.9
C26 C25 H12 119.9
C27 C26 C25 120.1(3)
C27 C26 H13 119.9
C25 C26 H13 119.9
C26 C27 C28 120.1(3)
C26 C27 H14 120.0
C28 C27 H14 120.0
C27 C28 C23 121.0(3)
C27 C28 H15 119.5
C23 C28 H15 119.5
N4 C29 C30 114.7(3)
N4 C29 H51 108.6
C30 C29 H51 108.6
N4 C29 H52 108.6
C30 C29 H52 108.6
H51 C29 H52 107.6
C35 C30 C31 118.7(3)
C35 C30 C29 122.1(3)
C31 C30 C29 119.1(3)
C32 C31 C30 120.8(3)
C32 C31 H16 119.6
C30 C31 H16 119.6
C33 C32 C31 119.7(3)
C33 C32 H17 120.1
C31 C32 H17 120.1
C32 C33 C34 120.4(3)
C32 C33 H18 119.8
C34 C33 H18 119.8
C33 C34 C35 119.8(4)
C33 C34 H19 120.1
C35 C34 H19 120.1
C30 C35 C34 120.5(3)
C30 C35 H20 119.7
C34 C35 H20 119.7
C41 C36 C37 116.4(2)
C41 C36 C10 123.0(2)
C37 C36 C10 120.6(2)
C38 C37 C36 122.4(2)
C38 C37 H21 118.8
C36 C37 H21 118.8
C37 C38 C39 120.5(2)
C37 C38 H22 119.7
C39 C38 H22 119.7
N5 C39 C40 121.2(2)
N5 C39 C38 121.3(2)
C40 C39 C38 117.5(2)
C41 C40 C39 120.8(2)
C41 C40 H23 119.6
C39 C40 H23 119.6
C40 C41 C36 122.4(2)
C40 C41 H24 118.8
C36 C41 H24 118.8
C39 N5 C42 119.3(2)
C39 N5 C49 122.1(2)
C42 N5 C49 117.9(2)
N5 C42 C43 113.0(2)
N5 C42 H53 109.0
C43 C42 H53 109.0
N5 C42 H54 109.0
C43 C42 H54 109.0
H53 C42 H54 107.8
C48 C43 C44 118.3(3)
C48 C43 C42 120.1(3)
C44 C43 C42 121.6(3)
C45 C44 C43 120.9(3)
C45 C44 H25 119.5
C43 C44 H25 119.5
C44 C45 C46 121.0(3)
C44 C45 H26 119.5
C46 C45 H26 119.5
C45 C46 C47 119.1(3)
C45 C46 H27 120.5
C47 C46 H27 120.5
C46 C47 C48 120.5(3)
C46 C47 H28 119.8
C48 C47 H28 119.8
C43 C48 C47 120.2(3)
C43 C48 H29 119.9
C47 C48 H29 119.9
N5 C49 C50 114.9(2)
N5 C49 H55 108.5
C50 C49 H55 108.5
N5 C49 H56 108.5
C50 C49 H56 108.5
H55 C49 H56 107.5
C55 C50 C51 118.8(3)
C55 C50 C49 119.1(3)
C51 C50 C49 122.2(3)
C52 C51 C50 120.9(3)
C52 C51 H30 119.6
C50 C51 H30 119.6
C53 C52 C51 120.0(4)
C53 C52 H31 120.0
C51 C52 H31 120.0
C54 C53 C52 120.1(4)
C54 C53 H32 120.0
C52 C53 H32 120.0
C53 C54 C55 120.3(4)
C53 C54 H33 119.9
C55 C54 H33 119.9
C50 C55 C54 120.0(3)
C50 C55 H34 120.0
C54 C55 H34 120.0
C57 C56 C61 116.5(2)
C57 C56 C15 121.0(2)
C61 C56 C15 122.4(2)
C58 C57 C56 122.0(3)
C58 C57 H35 119.0
C56 C57 H35 119.0
C57 C58 C59 121.2(3)
C57 C58 H36 119.4
C59 C58 H36 119.4
N6 C59 C58 122.8(3)
N6 C59 C60 120.1(3)
C58 C59 C60 117.2(2)
C61 C60 C59 121.2(3)
C61 C60 H37 119.4
C59 C60 H37 119.4
C60 C61 C56 121.9(3)
C60 C61 H38 119.1
C56 C61 H38 119.1
C59 N6 C62 122.2(3)
C59 N6 C69 120.5(3)
C62 N6 C69 117.1(2)
N6 C62 C63 114.4(3)
N6 C62 H57 108.7
C63 C62 H57 108.7
N6 C62 H58 108.7
C63 C62 H58 108.7
H57 C62 H58 107.6
C64 C63 C68 118.4(3)
C64 C63 C62 122.6(3)
C68 C63 C62 119.0(3)
C63 C64 C65 120.1(4)
C63 C64 H39 120.0
C65 C64 H39 120.0
C66 C65 C64 120.2(4)
C66 C65 H40 119.9
C64 C65 H40 119.9
C67 C66 C65 119.5(4)
C67 C66 H41 120.3
C65 C66 H41 120.3
C66 C67 C68 120.6(4)
C66 C67 H42 119.7
C68 C67 H42 119.7
C67 C68 C63 121.2(4)
C67 C68 H43 119.4
C63 C68 H43 119.4
N6 C69 C70 115.7(3)
N6 C69 H59 108.4
C70 C69 H59 108.4
N6 C69 H60 108.4
C70 C69 H60 108.4
H59 C69 H60 107.4
C75 C70 C71 118.3(4)
C75 C70 C69 122.4(3)
C71 C70 C69 119.2(3)
C72 C71 C70 120.2(4)
C72 C71 H44 119.9
C70 C71 H44 119.9
C73 C72 C71 121.2(4)
C73 C72 H45 119.4
C71 C72 H45 119.4
C74 C73 C72 118.9(4)
C74 C73 H46 120.6
C72 C73 H46 120.6
C73 C74 C75 120.9(4)
C73 C74 H47 119.6
C75 C74 H47 119.6
C70 C75 C74 120.5(3)
C70 C75 H48 119.7
C74 C75 H48 119.7
C76 O1 B1 119.4(2)
O1 C76 C77 110.7(3)
O1 C76 H61 109.5
C77 C76 H61 109.5
O1 C76 H62 109.5
C77 C76 H62 109.5
H61 C76 H62 108.1
C76 C77 H63 109.5
C76 C77 H64 109.5
H63 C77 H64 109.5
C76 C77 H65 109.5
H63 C77 H65 109.5
H64 C77 H65 109.5
Cl1 C78 Cl2 113.5(2)
Cl1 C78 H66 108.9
Cl2 C78 H66 108.9
Cl1 C78 H67 108.9
Cl2 C78 H67 108.9
H66 C78 H67 107.7
Cl3 C79 Cl4 115.3(3)
Cl3 C79 H68 108.5
Cl4 C79 H68 108.5
Cl3 C79 H69 108.5
Cl4 C79 H69 108.5
H68 C79 H69 107.5
Cl6 C80 Cl5 111.7(3)
Cl6 C80 H70 109.3
Cl5 C80 H70 109.3
Cl6 C80 H71 109.3
Cl5 C80 H71 109.3
H70 C80 H71 107.9

loop_
_geom_bond_atom_site_label_1
_geom_bond_atom_site_label_2
_geom_bond_distance
C1 N1 1.372(3)
C1 C15 1.424(4)
C1 C2 1.432(4)
C2 C3 1.373(4)
C2 H1 0.9500
C3 C4 1.432(4)
C3 H2 0.9500
C4 N1 1.366(3)
C4 C5 1.420(3)
C5 C6 1.421(4)
C5 C16 1.473(4)
C6 N2 1.367(3)
C6 C7 1.438(4)
C7 C8 1.373(4)
C7 H3 0.9500
C8 C9 1.428(4)
C8 H4 0.9500
C9 N2 1.358(3)
C9 C10 1.423(4)
C10 C11 1.418(4)
C10 C36 1.470(4)
C11 N3 1.363(3)
C11 C12 1.434(4)
C12 C13 1.360(4)
C12 H5 0.9500
C13 C14 1.428(4)
C13 H6 0.9500
C14 N3 1.368(3)
C14 C15 1.424(4)
C15 C56 1.472(3)
N1 B1 1.500(4)
N2 B1 1.496(3)
N3 B1 1.502(3)
B1 O1 1.432(4)
C16 C17 1.395(4)
C16 C21 1.402(4)
C17 C18 1.380(4)
C17 H7 0.9500
C18 C19 1.401(4)
C18 H8 0.9500
C19 N4 1.380(4)
C19 C20 1.403(4)
C20 C21 1.375(4)
C20 H9 0.9500
C21 H10 0.9500
N4 C22 1.437(4)
N4 C29 1.447(4)
C22 C23 1.506(4)
C22 H49 0.9900
C22 H50 0.9900
C23 C28 1.390(4)
C23 C24 1.404(4)
C24 C25 1.378(5)
C24 H11 0.9500
C25 C26 1.381(5)
C25 H12 0.9500
C26 C27 1.370(5)
C26 H13 0.9500
C27 C28 1.388(5)
C27 H14 0.9500
C28 H15 0.9500
C29 C30 1.509(4)
C29 H51 0.9900
C29 H52 0.9900
C30 C35 1.381(5)
C30 C31 1.389(4)
C31 C32 1.387(5)
C31 H16 0.9500
C32 C33 1.370(6)
C32 H17 0.9500
C33 C34 1.377(5)
C33 H18 0.9500
C34 C35 1.390(5)
C34 H19 0.9500
C35 H20 0.9500
C36 C41 1.392(4)
C36 C37 1.403(4)
C37 C38 1.381(4)
C37 H21 0.9500
C38 C39 1.405(4)
C38 H22 0.9500
C39 N5 1.379(4)
C39 C40 1.405(4)
C40 C41 1.380(4)
C40 H23 0.9500
C41 H24 0.9500
N5 C42 1.452(4)
N5 C49 1.456(4)
C42 C43 1.514(4)
C42 H53 0.9900
C42 H54 0.9900
C43 C48 1.383(4)
C43 C44 1.388(4)
C44 C45 1.364(5)
C44 H25 0.9500
C45 C46 1.373(5)
C45 H26 0.9500
C46 C47 1.374(6)
C46 H27 0.9500
C47 C48 1.391(5)
C47 H28 0.9500
C48 H29 0.9500
C49 C50 1.516(4)
C49 H55 0.9900
C49 H56 0.9900
C50 C55 1.389(4)
C50 C51 1.391(5)
C51 C52 1.378(5)
C51 H30 0.9500
C52 C53 1.375(6)
C52 H31 0.9500
C53 C54 1.375(6)
C53 H32 0.9500
C54 C55 1.392(5)
C54 H33 0.9500
C55 H34 0.9500
C56 C57 1.395(4)
C56 C61 1.406(4)
C57 C58 1.380(4)
C57 H35 0.9500
C58 C59 1.399(4)
C58 H36 0.9500
C59 N6 1.383(4)
C59 C60 1.403(4)
C60 C61 1.377(4)
C60 H37 0.9500
C61 H38 0.9500
N6 C62 1.444(4)
N6 C69 1.457(4)
C62 C63 1.525(5)
C62 H57 0.9900
C62 H58 0.9900
C63 C64 1.374(5)
C63 C68 1.383(5)
C64 C65 1.400(5)
C64 H39 0.9500
C65 C66 1.379(6)
C65 H40 0.9500
C66 C67 1.356(7)
C66 H41 0.9500
C67 C68 1.375(6)
C67 H42 0.9500
C68 H43 0.9500
C69 C70 1.501(5)
C69 H59 0.9900
C69 H60 0.9900
C70 C75 1.381(5)
C70 C71 1.398(5)
C71 C72 1.384(7)
C71 H44 0.9500
C72 C73 1.379(7)
C72 H45 0.9500
C73 C74 1.367(6)
C73 H46 0.9500
C74 C75 1.398(5)
C74 H47 0.9500
C75 H48 0.9500
O1 C76 1.407(3)
C76 C77 1.495(4)
C76 H61 0.9900
C76 H62 0.9900
C77 H63 0.9800
C77 H64 0.9800
C77 H65 0.9800
C78 Cl1 1.732(4)
C78 Cl2 1.740(4)
C78 H66 0.9900
C78 H67 0.9900
C79 Cl3 1.717(5)
C79 Cl4 1.723(5)
C79 H68 0.9900
C79 H69 0.9900
C80 Cl6 1.731(5)
C80 Cl5 1.744(4)
C80 H70 0.9900
C80 H71 0.9900

loop_
_geom_torsion_atom_site_label_1
_geom_torsion_atom_site_label_2
_geom_torsion_atom_site_label_3
_geom_torsion_atom_site_label_4
_geom_torsion
N1 C1 C2 C3 3.0(3)
C15 C1 C2 C3 -168.5(3)
C1 C2 C3 C4 1.0(3)
C2 C3 C4 N1 -4.6(3)
C2 C3 C4 C5 165.0(3)
N1 C4 C5 C6 6.9(4)
C3 C4 C5 C6 -161.7(3)
N1 C4 C5 C16 -180.0(2)
C3 C4 C5 C16 11.4(5)
C4 C5 C6 N2 -12.0(4)
C16 C5 C6 N2 174.6(2)
C4 C5 C6 C7 152.3(3)
C16 C5 C6 C7 -21.0(4)
N2 C6 C7 C8 3.6(3)
C5 C6 C7 C8 -162.4(3)
C6 C7 C8 C9 -0.2(3)
C7 C8 C9 N2 -3.3(3)
C7 C8 C9 C10 162.3(3)
N2 C9 C10 C11 10.7(4)
C8 C9 C10 C11 -153.4(3)
N2 C9 C10 C36 -175.2(2)
C8 C9 C10 C36 20.8(4)
C9 C10 C11 N3 -8.0(4)
C36 C10 C11 N3 177.9(2)
C9 C10 C11 C12 158.4(3)
C36 C10 C11 C12 -15.7(5)
N3 C11 C12 C13 5.2(3)
C10 C11 C12 C13 -162.5(3)
C11 C12 C13 C14 -1.5(3)
C12 C13 C14 N3 -2.8(3)
C12 C13 C14 C15 164.7(3)
N3 C14 C15 C1 8.9(4)
C13 C14 C15 C1 -157.2(3)
N3 C14 C15 C56 -177.8(2)
C13 C14 C15 C56 16.2(5)
N1 C1 C15 C14 -7.4(4)
C2 C1 C15 C14 163.3(3)
N1 C1 C15 C56 179.5(2)
C2 C1 C15 C56 -9.8(5)
C5 C4 N1 C1 -164.9(2)
C3 C4 N1 C1 6.8(3)
C5 C4 N1 B1 21.5(4)
C3 C4 N1 B1 -166.7(2)
C15 C1 N1 C4 167.0(2)
C2 C1 N1 C4 -6.2(3)
C15 C1 N1 B1 -19.5(4)
C2 C1 N1 B1 167.3(2)
C10 C9 N2 C6 -162.0(2)
C8 C9 N2 C6 5.8(3)
C10 C9 N2 B1 11.3(4)
C8 C9 N2 B1 179.1(2)
C5 C6 N2 C9 162.4(2)
C7 C6 N2 C9 -5.9(3)
C5 C6 N2 B1 -11.0(4)
C7 C6 N2 B1 -179.3(2)
C10 C11 N3 C14 162.8(2)
C12 C11 N3 C14 -7.3(3)
C10 C11 N3 B1 -16.6(4)
C12 C11 N3 B1 173.3(2)
C15 C14 N3 C11 -163.2(2)
C13 C14 N3 C11 6.4(3)
C15 C14 N3 B1 16.2(4)
C13 C14 N3 B1 -174.2(2)
C9 N2 B1 O1 95.4(3)
C6 N2 B1 O1 -92.1(3)
C9 N2 B1 N1 -139.2(2)
C6 N2 B1 N1 33.4(3)
C9 N2 B1 N3 -30.5(3)
C6 N2 B1 N3 142.0(2)
C4 N1 B1 O1 82.2(3)
C1 N1 B1 O1 -90.6(3)
C4 N1 B1 N2 -39.1(3)
C1 N1 B1 N2 148.2(2)
C4 N1 B1 N3 -149.0(2)
C1 N1 B1 N3 38.3(3)
C11 N3 B1 O1 -88.3(3)
C14 N3 B1 O1 92.4(3)
C11 N3 B1 N2 33.3(3)
C14 N3 B1 N2 -146.0(2)
C11 N3 B1 N1 143.0(2)
C14 N3 B1 N1 -36.3(3)
C4 C5 C16 C17 -42.7(4)
C6 C5 C16 C17 130.3(3)
C4 C5 C16 C21 137.1(3)
C6 C5 C16 C21 -49.8(3)
C21 C16 C17 C18 0.0(4)
C5 C16 C17 C18 179.9(3)
C16 C17 C18 C19 0.3(4)
C17 C18 C19 N4 179.9(3)
C17 C18 C19 C20 0.0(4)
N4 C19 C20 C21 179.4(3)
C18 C19 C20 C21 -0.7(4)
C19 C20 C21 C16 1.2(4)
C17 C16 C21 C20 -0.8(4)
C5 C16 C21 C20 179.4(3)
C18 C19 N4 C22 -7.1(4)
C20 C19 N4 C22 172.8(3)
C18 C19 N4 C29 165.4(3)
C20 C19 N4 C29 -14.8(4)
C19 N4 C22 C23 86.3(4)
C29 N4 C22 C23 -86.6(3)
N4 C22 C23 C28 163.1(3)
N4 C22 C23 C24 -19.2(4)
C28 C23 C24 C25 3.8(4)
C22 C23 C24 C25 -173.9(3)
C23 C24 C25 C26 -1.6(5)
C24 C25 C26 C27 -1.5(5)
C25 C26 C27 C28 2.5(5)
C26 C27 C28 C23 -0.2(5)
C24 C23 C28 C27 -2.8(4)
C22 C23 C28 C27 174.9(3)
C19 N4 C29 C30 99.1(3)
C22 N4 C29 C30 -88.0(3)
N4 C29 C30 C35 -24.2(4)
N4 C29 C30 C31 157.4(3)
C35 C30 C31 C32 0.7(5)
C29 C30 C31 C32 179.2(3)
C30 C31 C32 C33 -1.1(5)
C31 C32 C33 C34 0.3(5)
C32 C33 C34 C35 0.8(5)
C31 C30 C35 C34 0.4(5)
C29 C30 C35 C34 -178.0(3)
C33 C34 C35 C30 -1.2(5)
C11 C10 C36 C41 42.9(4)
C9 C10 C36 C41 -131.0(3)
C11 C10 C36 C37 -135.0(3)
C9 C10 C36 C37 51.1(4)
C41 C36 C37 C38 -2.1(4)
C10 C36 C37 C38 176.0(3)
C36 C37 C38 C39 0.6(4)
C37 C38 C39 N5 179.8(3)
C37 C38 C39 C40 1.0(4)
N5 C39 C40 C41 -179.9(3)
C38 C39 C40 C41 -1.1(4)
C39 C40 C41 C36 -0.4(4)
C37 C36 C41 C40 2.0(4)
C10 C36 C41 C40 -176.0(3)
C40 C39 N5 C42 -5.9(4)
C38 C39 N5 C42 175.3(3)
C40 C39 N5 C49 -176.7(3)
C38 C39 N5 C49 4.6(4)
C39 N5 C42 C43 72.4(3)
C49 N5 C42 C43 -116.4(3)
N5 C42 C43 C48 -153.3(3)
N5 C42 C43 C44 26.5(4)
C48 C43 C44 C45 0.8(4)
C42 C43 C44 C45 -179.0(3)
C43 C44 C45 C46 -1.0(5)
C44 C45 C46 C47 0.8(6)
C45 C46 C47 C48 -0.6(6)
C44 C43 C48 C47 -0.5(5)
C42 C43 C48 C47 179.3(3)
C46 C47 C48 C43 0.4(5)
C39 N5 C49 C50 85.8(3)
C42 N5 C49 C50 -85.1(3)
N5 C49 C50 C55 177.4(3)
N5 C49 C50 C51 -2.2(4)
C55 C50 C51 C52 -0.7(5)
C49 C50 C51 C52 178.9(3)
C50 C51 C52 C53 -0.3(5)
C51 C52 C53 C54 0.3(6)
C52 C53 C54 C55 0.7(6)
C51 C50 C55 C54 1.8(5)
C49 C50 C55 C54 -177.9(3)
C53 C54 C55 C50 -1.8(6)
C14 C15 C56 C57 42.1(4)
C1 C15 C56 C57 -145.0(3)
C14 C15 C56 C61 -136.3(3)
C1 C15 C56 C61 36.6(4)
C61 C56 C57 C58 0.1(4)
C15 C56 C57 C58 -178.4(3)
C56 C57 C58 C59 -1.9(4)
C57 C58 C59 N6 -177.5(3)
C57 C58 C59 C60 2.5(4)
N6 C59 C60 C61 178.7(3)
C58 C59 C60 C61 -1.3(4)
C59 C60 C61 C56 -0.5(4)
C57 C56 C61 C60 1.1(4)
C15 C56 C61 C60 179.5(3)
C58 C59 N6 C62 3.7(4)
C60 C59 N6 C62 -176.3(3)
C58 C59 N6 C69 -171.7(3)
C60 C59 N6 C69 8.3(4)
C59 N6 C62 C63 -91.9(3)
C69 N6 C62 C63 83.7(4)
N6 C62 C63 C64 7.4(4)
N6 C62 C63 C68 -171.3(3)
C68 C63 C64 C65 -1.7(5)
C62 C63 C64 C65 179.5(3)
C63 C64 C65 C66 -0.2(5)
C64 C65 C66 C67 1.5(6)
C65 C66 C67 C68 -0.9(6)
C66 C67 C68 C63 -1.1(6)
C64 C63 C68 C67 2.4(5)
C62 C63 C68 C67 -178.8(3)
C59 N6 C69 C70 -81.6(4)
C62 N6 C69 C70 102.7(3)
N6 C69 C70 C75 -12.9(4)
N6 C69 C70 C71 167.8(3)
C75 C70 C71 C72 -0.3(5)
C69 C70 C71 C72 178.9(4)
C70 C71 C72 C73 1.8(7)
C71 C72 C73 C74 -2.6(7)
C72 C73 C74 C75 2.0(7)
C71 C70 C75 C74 -0.3(5)
C69 C70 C75 C74 -179.5(3)
C73 C74 C75 C70 -0.6(6)
N2 B1 O1 C76 175.1(2)
N1 B1 O1 C76 56.4(3)
N3 B1 O1 C76 -65.8(3)
B1 O1 C76 C77 -175.3(3)
